data_4515698
loop_
_publ_author_name
'Tamang, Sem Raj'
'Singh, Arpita'
'Unruh, Daniel K.'
'Findlater, Michael'

_publ_section_title
;
 Nickel-Catalyzed Regioselective 1,4-Hydroboration of N-Heteroarenes
;
_journal_issue 7
_journal_name_full 'ACS Catalysis'
_journal_page_first 6186
_journal_paper_doi 10.1021/acscatal.8b01166
_journal_volume 8
_journal_year 2018
_chemical_formula_sum 'C13 H22 B N O2'
_chemical_formula_weight 235.12
_space_group_IT_number 14
_space_group_name_Hall '-P 2yn'
_space_group_name_H-M_alt 'P 1 21/n 1'
_symmetry_cell_setting monoclinic
_symmetry_Int_Tables_number 14
_symmetry_space_group_name_Hall '-P 2yn'
_symmetry_space_group_name_H-M 'P 1 21/n 1'
_atom_sites_solution_hydrogens geom
_atom_sites_solution_primary dual
_atom_sites_solution_secondary difmap
_audit_creation_date 2018-04-20T09:48:02-00:00
_audit_creation_method 'WinGX routine CIF_UPDATE'
_cell_angle_alpha 90
_cell_angle_beta 92.218(8)
_cell_angle_gamma 90
_cell_formula_units_Z 8
_cell_length_a 7.204(4)
_cell_length_b 34.935(19)
_cell_length_c 11.091(6)
_cell_measurement_reflns_used 2252
_cell_measurement_temperature 100(2)
_cell_measurement_theta_max 23.27
_cell_measurement_theta_min 2.18
_cell_volume 2789(3)
_computing_cell_refinement 'Bruker SAINT'
_computing_data_collection 'Bruker APEX2'
_computing_data_reduction 'Bruker SAINT'
_computing_structure_refinement 'SHELXL-2016/6 (Sheldrick, 2016)'
_computing_structure_solution 'SHELXT 2014/5 (Sheldrick, 2014)'
_diffrn_ambient_temperature 100(2)
_diffrn_measured_fraction_theta_full 0.998
_diffrn_measured_fraction_theta_max 0.989
_diffrn_measurement_device_type 'Bruker APEX-II CCD'
_diffrn_measurement_method '\w scans'
_diffrn_radiation_monochromator graphite
_diffrn_radiation_source 'fine-focus sealed tube'
_diffrn_radiation_type MoK\a
_diffrn_radiation_wavelength 0.71073
_diffrn_reflns_av_R_equivalents 0.0434
_diffrn_reflns_av_unetI/netI 0.0785
_diffrn_reflns_Laue_measured_fraction_full 0.998
_diffrn_reflns_Laue_measured_fraction_max 0.989
_diffrn_reflns_limit_h_max 8
_diffrn_reflns_limit_h_min -8
_diffrn_reflns_limit_k_max 41
_diffrn_reflns_limit_k_min -41
_diffrn_reflns_limit_l_max 13
_diffrn_reflns_limit_l_min 0
_diffrn_reflns_number 5124
_diffrn_reflns_point_group_measured_fraction_full 0.998
_diffrn_reflns_point_group_measured_fraction_max 0.989
_diffrn_reflns_theta_full 25.242
_diffrn_reflns_theta_max 25.47
_diffrn_reflns_theta_min 1.166
_exptl_absorpt_coefficient_mu 0.073
_exptl_absorpt_correction_T_max 0.7452
_exptl_absorpt_correction_T_min 0.5625
_exptl_absorpt_correction_type multi-scan
_exptl_absorpt_process_details SADABS
_exptl_crystal_colour colourless
_exptl_crystal_density_diffrn 1.12
_exptl_crystal_description plate
_exptl_crystal_F_000 1024
_exptl_crystal_size_max 0.48
_exptl_crystal_size_mid 0.38
_exptl_crystal_size_min 0.035
_refine_diff_density_max 0.522
_refine_diff_density_min -0.432
_refine_diff_density_rms 0.087
_refine_ls_extinction_method none
_refine_ls_goodness_of_fit_ref 1.078
_refine_ls_hydrogen_treatment constr
_refine_ls_matrix_type full
_refine_ls_number_parameters 320
_refine_ls_number_reflns 5124
_refine_ls_number_restraints 282
_refine_ls_restrained_S_all 1.052
_refine_ls_R_factor_all 0.1656
_refine_ls_R_factor_gt 0.0976
_refine_ls_shift/su_max 0
_refine_ls_shift/su_mean 0
_refine_ls_structure_factor_coef Fsqd
_refine_ls_weighting_details 'w=1/[\s^2^(Fo^2^)+(0.1307P)^2^+3.2471P] where P=(Fo^2^+2Fc^2^)/3'
_refine_ls_weighting_scheme calc
_refine_ls_wR_factor_gt 0.2671
_refine_ls_wR_factor_ref 0.3043
_reflns_number_gt 2788
_reflns_number_total 5124
_reflns_threshold_expression 'I > 2\s(I)'
_cod_data_source_file cs8b01166_si_008.cif
_cod_data_source_block fin18_15
_cod_original_sg_symbol_H-M 'P 21/n'
_cod_database_code 4515698
_shelx_estimated_absorpt_t_min 0.966
_shelx_estimated_absorpt_t_max 0.997

loop_
_symmetry_equiv_pos_as_xyz
'x, y, z'
'-x+1/2, y+1/2, -z+1/2'
'-x, -y, -z'
'x-1/2, -y-1/2, z-1/2'

loop_
_atom_site_label
_atom_site_type_symbol
_atom_site_fract_x
_atom_site_fract_y
_atom_site_fract_z
_atom_site_U_iso_or_equiv
_atom_site_adp_type
_atom_site_occupancy
_atom_site_calc_flag
O1 O 0.7963(5) 0.61383(9) 0.2395(3) 0.0293(8) Uani 1 d
O2 O 0.7727(5) 0.54803(9) 0.2321(3) 0.0319(8) Uani 1 d
O3 O 0.6906(5) 0.31470(9) 0.0815(3) 0.0366(9) Uani 1 d
O4 O 0.6989(5) 0.27256(9) 0.2409(3) 0.0375(9) Uani 1 d
N1 N 0.8130(6) 0.57829(11) 0.4311(3) 0.0274(9) Uani 1 d
N2 N 0.6792(6) 0.34131(11) 0.2853(4) 0.0295(10) Uani 1 d
C1 C 0.8272(7) 0.61224(13) 0.5013(4) 0.0284(11) Uani 1 d
H1 H 0.83828 0.636012 0.460638 0.034 Uiso 1 calc
C2 C 0.8257(7) 0.61238(14) 0.6219(4) 0.0278(11) Uani 1 d
C3 C 0.8090(7) 0.57590(13) 0.6935(4) 0.0271(11) Uani 1 d
H3A H 0.915245 0.574075 0.752505 0.032 Uiso 1 calc
H3B H 0.693697 0.576853 0.739189 0.032 Uiso 1 calc
C4 C 0.8051(7) 0.54070(13) 0.6148(4) 0.0269(11) Uani 1 d
C5 C 0.8037(7) 0.54351(14) 0.4936(4) 0.0283(11) Uani 1 d
H5 H 0.796037 0.520554 0.447755 0.034 Uiso 1 calc
C6 C 0.8341(7) 0.64938(14) 0.6925(4) 0.0332(12) Uani 1 d
H6A H 0.854296 0.670777 0.637428 0.05 Uiso 1 calc
H6B H 0.93671 0.648202 0.753092 0.05 Uiso 1 calc
H6C H 0.716858 0.653148 0.732866 0.05 Uiso 1 calc
C7 C 0.7979(7) 0.50257(14) 0.6763(4) 0.0314(12) Uani 1 d
H7A H 0.684593 0.500897 0.722137 0.047 Uiso 1 calc
H7B H 0.906763 0.499728 0.731393 0.047 Uiso 1 calc
H7C H 0.797788 0.482164 0.615705 0.047 Uiso 1 calc
C8 C 0.8018(7) 0.60321(14) 0.1114(4) 0.0282(11) Uani 1 d
C9 C 0.7181(7) 0.56191(14) 0.1118(4) 0.0300(11) Uani 1 d
C10 C 0.6892(8) 0.63204(15) 0.0370(5) 0.0406(14) Uani 1 d
H10A H 0.681714 0.623788 -0.047497 0.061 Uiso 1 calc
H10B H 0.749447 0.657162 0.042731 0.061 Uiso 1 calc
H10C H 0.563775 0.633794 0.067725 0.061 Uiso 1 calc
C11 C 1.0049(8) 0.60386(18) 0.0787(5) 0.0451(14) Uani 1 d
H11A H 1.014293 0.59852 -0.007571 0.068 Uiso 1 calc
H11B H 1.073494 0.584328 0.125623 0.068 Uiso 1 calc
H11C H 1.057713 0.629139 0.09708 0.068 Uiso 1 calc
C12 C 0.5067(8) 0.56177(17) 0.1017(5) 0.0459(14) Uani 1 d
H12A H 0.465349 0.571329 0.022049 0.069 Uiso 1 calc
H12B H 0.457589 0.578283 0.164389 0.069 Uiso 1 calc
H12C H 0.461074 0.535595 0.112181 0.069 Uiso 1 calc
C13 C 0.7951(10) 0.53451(15) 0.0197(5) 0.0486(16) Uani 1 d
H13A H 0.769689 0.544573 -0.061738 0.073 Uiso 1 calc
H13B H 0.735783 0.50943 0.027316 0.073 Uiso 1 calc
H13C H 0.929579 0.531868 0.034204 0.073 Uiso 1 calc
C14 C 0.6860(7) 0.37975(14) 0.2454(5) 0.0333(12) Uani 1 d
H14 H 0.689323 0.384387 0.161137 0.04 Uiso 1 calc
C15 C 0.6879(7) 0.40966(15) 0.3191(5) 0.0349(12) Uani 1 d
C16 C 0.6827(8) 0.40533(15) 0.4534(5) 0.0372(12) Uani 1 d
H16A H 0.793509 0.417849 0.491299 0.045 Uiso 1 calc
H16B H 0.571325 0.418575 0.482282 0.045 Uiso 1 calc
C17 C 0.6781(7) 0.36429(15) 0.4923(5) 0.0336(12) Uani 1 d
C18 C 0.6775(7) 0.33555(14) 0.4125(4) 0.0321(12) Uani 1 d
H18 H 0.675969 0.310039 0.442048 0.039 Uiso 1 calc
C19 C 0.6980(8) 0.45038(14) 0.2718(6) 0.0445(15) Uani 1 d
H19A H 0.701087 0.449923 0.183509 0.067 Uiso 1 calc
H19B H 0.810829 0.462762 0.305063 0.067 Uiso 1 calc
H19C H 0.588776 0.464719 0.296165 0.067 Uiso 1 calc
C20 C 0.6774(9) 0.35686(18) 0.6253(5) 0.0483(15) Uani 1 d
H20A H 0.563815 0.367452 0.657986 0.072 Uiso 1 calc
H20B H 0.785983 0.369057 0.664946 0.072 Uiso 1 calc
H20C H 0.681859 0.329207 0.64002 0.072 Uiso 1 calc
C21 C 0.7367(7) 0.27735(13) 0.0309(4) 0.0322(11) Uani 1 d
C22 C 0.6747(8) 0.24943(14) 0.1303(4) 0.0386(13) Uani 1 d
C23 C 0.6317(10) 0.27264(18) -0.0902(5) 0.0580(18) Uani 1 d
H23A H 0.671349 0.292518 -0.145969 0.087 Uiso 1 calc
H23B H 0.498002 0.27503 -0.078717 0.087 Uiso 1 calc
H23C H 0.658322 0.247357 -0.123627 0.087 Uiso 1 calc
C24 C 0.9430(9) 0.27765(19) 0.0134(6) 0.0595(18) Uani 1 d
H24A H 0.981275 0.252818 -0.018406 0.089 Uiso 1 calc
H24B H 1.008684 0.28242 0.090959 0.089 Uiso 1 calc
H24C H 0.973172 0.297894 -0.043778 0.089 Uiso 1 calc
C25 C 0.4710(10) 0.2390(2) 0.1200(6) 0.077(2) Uani 1 d
H25A H 0.396837 0.262361 0.108521 0.115 Uiso 1 calc
H25B H 0.435323 0.226077 0.193956 0.115 Uiso 1 calc
H25C H 0.44893 0.221953 0.05086 0.115 Uiso 1 calc
C26 C 0.7940(12) 0.21386(15) 0.1449(5) 0.068(2) Uani 1 d
H26A H 0.799364 0.200642 0.067178 0.102 Uiso 1 calc
H26B H 0.740102 0.196756 0.204224 0.102 Uiso 1 calc
H26C H 0.91983 0.221182 0.172781 0.102 Uiso 1 calc
B1 B 0.7940(8) 0.58016(15) 0.3027(5) 0.0258(12) Uani 1 d
B2 B 0.6892(8) 0.30994(16) 0.2043(5) 0.0274(12) Uani 1 d

loop_
_atom_site_aniso_label
_atom_site_aniso_U_11
_atom_site_aniso_U_22
_atom_site_aniso_U_33
_atom_site_aniso_U_23
_atom_site_aniso_U_13
_atom_site_aniso_U_12
O1 0.043(2) 0.0258(17) 0.0196(16) 0.0019(13) 0.0012(15) -0.0008(15)
O2 0.049(2) 0.0286(18) 0.0179(16) 0.0018(13) 0.0016(15) 0.0011(16)
O3 0.055(2) 0.0259(18) 0.0287(18) 0.0026(14) 0.0045(17) 0.0060(16)
O4 0.065(3) 0.0244(18) 0.0228(17) -0.0024(13) -0.0026(17) -0.0043(17)
N1 0.037(2) 0.025(2) 0.0206(19) -0.0012(15) 0.0022(17) -0.0021(18)
N2 0.034(2) 0.023(2) 0.031(2) -0.0004(16) -0.0015(18) -0.0009(18)
C1 0.038(3) 0.021(2) 0.026(2) 0.0006(18) 0.003(2) 0.001(2)
C2 0.027(3) 0.031(3) 0.025(2) -0.0005(19) 0.001(2) 0.002(2)
C3 0.030(3) 0.031(2) 0.020(2) 0.0022(18) 0.002(2) 0.004(2)
C4 0.029(3) 0.028(2) 0.024(2) 0.0027(19) 0.006(2) 0.003(2)
C5 0.033(3) 0.026(2) 0.026(2) -0.0014(19) 0.003(2) -0.002(2)
C6 0.034(3) 0.034(3) 0.032(3) -0.003(2) 0.003(2) 0.004(2)
C7 0.037(3) 0.034(3) 0.024(2) 0.004(2) 0.005(2) -0.001(2)
C8 0.038(3) 0.028(2) 0.018(2) 0.0005(19) 0.001(2) -0.003(2)
C9 0.045(3) 0.031(3) 0.015(2) 0.0007(18) 0.000(2) -0.001(2)
C10 0.053(4) 0.035(3) 0.033(3) 0.005(2) -0.006(3) 0.001(3)
C11 0.043(3) 0.057(4) 0.036(3) 0.001(3) 0.006(2) -0.005(3)
C12 0.046(3) 0.053(4) 0.039(3) 0.004(3) 0.000(3) -0.015(3)
C13 0.093(5) 0.031(3) 0.023(3) -0.006(2) 0.013(3) 0.003(3)
C14 0.036(3) 0.027(2) 0.038(3) 0.003(2) 0.000(2) 0.000(2)
C15 0.024(3) 0.032(3) 0.049(3) -0.002(2) 0.001(2) 0.004(2)
C16 0.031(3) 0.034(3) 0.046(3) -0.012(2) -0.001(2) 0.002(2)
C17 0.025(3) 0.038(3) 0.037(3) -0.007(2) 0.002(2) 0.001(2)
C18 0.032(3) 0.031(3) 0.033(2) 0.001(2) 0.000(2) -0.002(2)
C19 0.041(3) 0.026(3) 0.065(4) -0.003(3) -0.005(3) 0.001(2)
C20 0.052(4) 0.054(4) 0.040(3) -0.007(3) 0.002(3) 0.003(3)
C21 0.043(3) 0.021(2) 0.032(3) 0.000(2) 0.000(2) 0.000(2)
C22 0.066(4) 0.028(3) 0.021(2) -0.005(2) -0.002(2) -0.010(2)
C23 0.089(5) 0.052(4) 0.033(3) 0.000(3) -0.003(3) 0.003(4)
C24 0.055(4) 0.052(4) 0.073(5) -0.019(3) 0.020(3) -0.006(3)
C25 0.079(5) 0.101(6) 0.051(4) -0.022(4) 0.013(4) -0.050(4)
C26 0.147(7) 0.016(3) 0.040(3) -0.004(2) -0.020(4) 0.007(3)
B1 0.028(3) 0.025(3) 0.025(2) -0.001(2) 0.002(2) 0.000(2)
B2 0.020(3) 0.033(3) 0.029(3) 0.003(2) 0.000(2) -0.002(2)

loop_
_atom_type_symbol
_atom_type_description
_atom_type_scat_dispersion_real
_atom_type_scat_dispersion_imag
_atom_type_scat_source
C C 0.0033 0.0016 'International Tables Vol C Tables 4.2.6.8 and 6.1.1.4'
H H 0 0 'International Tables Vol C Tables 4.2.6.8 and 6.1.1.4'
B B 0.0013 0.0007 'International Tables Vol C Tables 4.2.6.8 and 6.1.1.4'
N N 0.0061 0.0033 'International Tables Vol C Tables 4.2.6.8 and 6.1.1.4'
O O 0.0106 0.006 'International Tables Vol C Tables 4.2.6.8 and 6.1.1.4'

loop_
_geom_angle_atom_site_label_1
_geom_angle_atom_site_label_2
_geom_angle_atom_site_label_3
_geom_angle
B1 O1 C8 106.2(4)
B1 O2 C9 105.7(4)
B2 O3 C21 106.4(4)
B2 O4 C22 105.9(4)
C5 N1 C1 117.2(4)
C5 N1 B1 121.9(4)
C1 N1 B1 120.7(4)
C14 N2 B2 122.1(4)
C14 N2 C18 116.4(4)
B2 N2 C18 121.3(4)
C2 C1 N1 123.2(4)
C2 C1 H1 118.4
N1 C1 H1 118.4
C1 C2 C3 121.8(4)
C1 C2 C6 121.3(4)
C3 C2 C6 116.9(4)
C4 C3 C2 112.6(4)
C4 C3 H3A 109.1
C2 C3 H3A 109.1
C4 C3 H3B 109.1
C2 C3 H3B 109.1
H3A C3 H3B 107.8
C5 C4 C7 121.3(4)
C5 C4 C3 121.2(4)
C7 C4 C3 117.5(4)
C4 C5 N1 123.9(4)
C4 C5 H5 118
N1 C5 H5 118
C2 C6 H6A 109.5
C2 C6 H6B 109.5
H6A C6 H6B 109.5
C2 C6 H6C 109.5
H6A C6 H6C 109.5
H6B C6 H6C 109.5
C4 C7 H7A 109.5
C4 C7 H7B 109.5
H7A C7 H7B 109.5
C4 C7 H7C 109.5
H7A C7 H7C 109.5
H7B C7 H7C 109.5
O1 C8 C10 108.9(4)
O1 C8 C11 106.8(4)
C10 C8 C11 111.1(4)
O1 C8 C9 101.8(3)
C10 C8 C9 114.6(4)
C11 C8 C9 112.9(4)
O2 C9 C13 108.2(4)
O2 C9 C12 107.4(4)
C13 C9 C12 109.8(5)
O2 C9 C8 102.6(4)
C13 C9 C8 115.3(4)
C12 C9 C8 112.8(4)
C8 C10 H10A 109.5
C8 C10 H10B 109.5
H10A C10 H10B 109.5
C8 C10 H10C 109.5
H10A C10 H10C 109.5
H10B C10 H10C 109.5
C8 C11 H11A 109.5
C8 C11 H11B 109.5
H11A C11 H11B 109.5
C8 C11 H11C 109.5
H11A C11 H11C 109.5
H11B C11 H11C 109.5
C9 C12 H12A 109.5
C9 C12 H12B 109.5
H12A C12 H12B 109.5
C9 C12 H12C 109.5
H12A C12 H12C 109.5
H12B C12 H12C 109.5
C9 C13 H13A 109.5
C9 C13 H13B 109.5
H13A C13 H13B 109.5
C9 C13 H13C 109.5
H13A C13 H13C 109.5
H13B C13 H13C 109.5
C15 C14 N2 123.7(5)
C15 C14 H14 118.2
N2 C14 H14 118.2
C14 C15 C16 122.2(5)
C14 C15 C19 121.6(5)
C16 C15 C19 116.2(5)
C17 C16 C15 112.6(4)
C17 C16 H16A 109.1
C15 C16 H16A 109.1
C17 C16 H16B 109.1
C15 C16 H16B 109.1
H16A C16 H16B 107.8
C18 C17 C20 121.4(5)
C18 C17 C16 121.8(5)
C20 C17 C16 116.8(5)
C17 C18 N2 123.3(5)
C17 C18 H18 118.3
N2 C18 H18 118.3
C15 C19 H19A 109.5
C15 C19 H19B 109.5
H19A C19 H19B 109.5
C15 C19 H19C 109.5
H19A C19 H19C 109.5
H19B C19 H19C 109.5
C17 C20 H20A 109.5
C17 C20 H20B 109.5
H20A C20 H20B 109.5
C17 C20 H20C 109.5
H20A C20 H20C 109.5
H20B C20 H20C 109.5
O3 C21 C24 106.4(4)
O3 C21 C23 108.8(4)
C24 C21 C23 110.2(5)
O3 C21 C22 102.3(4)
C24 C21 C22 114.1(5)
C23 C21 C22 114.3(5)
O4 C22 C25 106.1(5)
O4 C22 C26 108.2(4)
C25 C22 C26 110.9(6)
O4 C22 C21 102.6(4)
C25 C22 C21 113.8(5)
C26 C22 C21 114.4(5)
C21 C23 H23A 109.5
C21 C23 H23B 109.5
H23A C23 H23B 109.5
C21 C23 H23C 109.5
H23A C23 H23C 109.5
H23B C23 H23C 109.5
C21 C24 H24A 109.5
C21 C24 H24B 109.5
H24A C24 H24B 109.5
C21 C24 H24C 109.5
H24A C24 H24C 109.5
H24B C24 H24C 109.5
C22 C25 H25A 109.5
C22 C25 H25B 109.5
H25A C25 H25B 109.5
C22 C25 H25C 109.5
H25A C25 H25C 109.5
H25B C25 H25C 109.5
C22 C26 H26A 109.5
C22 C26 H26B 109.5
H26A C26 H26B 109.5
C22 C26 H26C 109.5
H26A C26 H26C 109.5
H26B C26 H26C 109.5
O1 B1 O2 114.4(4)
O1 B1 N1 123.2(4)
O2 B1 N1 122.4(4)
O4 B2 O3 114.1(4)
O4 B2 N2 123.5(5)
O3 B2 N2 122.5(5)

loop_
_geom_bond_atom_site_label_1
_geom_bond_atom_site_label_2
_geom_bond_distance
O1 B1 1.370(6)
O1 C8 1.470(5)
O2 B1 1.374(6)
O2 C9 1.459(5)
O3 B2 1.372(6)
O3 C21 1.464(6)
O4 B2 1.368(6)
O4 C22 1.473(6)
N1 C5 1.401(6)
N1 C1 1.420(6)
N1 B1 1.427(6)
N2 C14 1.415(6)
N2 B2 1.421(7)
N2 C18 1.425(6)
C1 C2 1.338(6)
C1 H1 0.95
C2 C3 1.508(6)
C2 C6 1.511(7)
C3 C4 1.508(6)
C3 H3A 0.99
C3 H3B 0.99
C4 C5 1.347(6)
C4 C7 1.499(6)
C5 H5 0.95
C6 H6A 0.98
C6 H6B 0.98
C6 H6C 0.98
C7 H7A 0.98
C7 H7B 0.98
C7 H7C 0.98
C8 C10 1.517(7)
C8 C11 1.521(7)
C8 C9 1.564(7)
C9 C13 1.520(7)
C9 C12 1.523(8)
C10 H10A 0.98
C10 H10B 0.98
C10 H10C 0.98
C11 H11A 0.98
C11 H11B 0.98
C11 H11C 0.98
C12 H12A 0.98
C12 H12B 0.98
C12 H12C 0.98
C13 H13A 0.98
C13 H13B 0.98
C13 H13C 0.98
C14 C15 1.326(7)
C14 H14 0.95
C15 C16 1.498(8)
C15 C19 1.519(7)
C16 C17 1.498(7)
C16 H16A 0.99
C16 H16B 0.99
C17 C18 1.339(7)
C17 C20 1.498(7)
C18 H18 0.95
C19 H19A 0.98
C19 H19B 0.98
C19 H19C 0.98
C20 H20A 0.98
C20 H20B 0.98
C20 H20C 0.98
C21 C24 1.506(8)
C21 C23 1.524(7)
C21 C22 1.550(7)
C22 C25 1.511(9)
C22 C26 1.516(8)
C23 H23A 0.98
C23 H23B 0.98
C23 H23C 0.98
C24 H24A 0.98
C24 H24B 0.98
C24 H24C 0.98
C25 H25A 0.98
C25 H25B 0.98
C25 H25C 0.98
C26 H26A 0.98
C26 H26B 0.98
C26 H26C 0.98
